data_1574769
loop_
_publ_author_name
'He, Fang'
'Long, Sihui'

_publ_section_title
;
 2-Methyl-4-[(4-methylphenyl)amino]benzoic acid
;
_journal_coeditor_code HB4493
_journal_issue 5
_journal_name_full IUCrData
_journal_page_first x250455
_journal_paper_doi 10.1107/S2414314625004559
_journal_volume 10
_journal_year 2025
_chemical_formula_iupac 'C15 H15 N O2'
_chemical_formula_moiety 'C15 H15 N O2'
_chemical_formula_sum 'C15 H15 N O2'
_chemical_formula_weight 241.28
_chemical_name_systematic
;
2-Methyl-4-[(4-methylphenyl)amino]benzoic acid
;
_space_group_crystal_system monoclinic
_space_group_IT_number 15
_space_group_name_Hall '-C 2yc'
_space_group_name_H-M_alt 'C 1 2/c 1'
_atom_sites_solution_hydrogens geom
_atom_sites_solution_primary dual
_audit_creation_method
;
Olex2 1.5-ac5-024
(compiled 2022.04.12 svn.rca3783a0 for Rigaku Oxford Diffraction, GUI svn.r6498)
;
_cell_angle_alpha 90
_cell_angle_beta 95.722(3)
_cell_angle_gamma 90
_cell_formula_units_Z 8
_cell_length_a 16.4180(5)
_cell_length_b 9.9205(3)
_cell_length_c 15.2137(5)
_cell_measurement_reflns_used 6313
_cell_measurement_temperature 149.99(10)
_cell_measurement_theta_max 75.7610
_cell_measurement_theta_min 5.2090
_cell_volume 2465.58(13)
_computing_cell_refinement
;
CrysAlisPro 1.171.43.120a (Rigaku OD, 2024)
;
_computing_data_collection
;
CrysAlisPro 1.171.43.120a (Rigaku OD, 2024)
;
_computing_data_reduction
;
CrysAlisPro 1.171.43.120a (Rigaku OD, 2024)
;
_computing_molecular_graphics
;
Olex2 1.5-ac5-024 (Dolomanov et al., 2009)
;
_computing_publication_material
;
Olex2 1.5-ac5-024 (Dolomanov et al., 2009)
;
_computing_structure_refinement
;
<i>SHELXL2018/3</i> (Sheldrick, 2015b)
;
_computing_structure_solution
;
<i>SHELXT</i>  (Sheldrick, 2015aa)
;
_diffrn_ambient_temperature 149.99(10)
_diffrn_detector 'Hybrid Pixel Array Detector'
_diffrn_detector_area_resol_mean 10.0000
_diffrn_measured_fraction_theta_full 0.999
_diffrn_measured_fraction_theta_max 0.939
_diffrn_measurement_device 'four-circle diffractometer'
_diffrn_measurement_device_type 'ROD, Synergy Custom system, HyPix'
_diffrn_measurement_method '\w scans'
_diffrn_radiation_monochromator mirror
_diffrn_radiation_probe x-ray
_diffrn_radiation_type 'Cu K\a'
_diffrn_radiation_wavelength 1.54184
_diffrn_reflns_av_R_equivalents 0.0269
_diffrn_reflns_av_unetI/netI 0.0201
_diffrn_reflns_limit_h_max 20
_diffrn_reflns_limit_h_min -20
_diffrn_reflns_limit_k_max 8
_diffrn_reflns_limit_k_min -12
_diffrn_reflns_limit_l_max 18
_diffrn_reflns_limit_l_min -19
_diffrn_reflns_number 8217
_diffrn_reflns_theta_full 67.684
_diffrn_reflns_theta_max 75.761
_diffrn_reflns_theta_min 5.216
_diffrn_source 'Rotating-anode X-ray tube'
_exptl_absorpt_coefficient_mu 0.694
_exptl_absorpt_correction_T_max 1.00000
_exptl_absorpt_correction_T_min 0.52525
_exptl_absorpt_correction_type multi-scan
_exptl_absorpt_process_details
;
(CrysAlisPro; Rigaku OD, 2024)
;
_exptl_crystal_colour colourless
_exptl_crystal_density_diffrn 1.300
_exptl_crystal_description block
_exptl_crystal_F_000 1024
_exptl_crystal_size_max 0.44
_exptl_crystal_size_mid 0.32
_exptl_crystal_size_min 0.21
_refine_diff_density_max 0.249
_refine_diff_density_min -0.205
_refine_ls_extinction_coef 0.0029(4)
_refine_ls_extinction_expression Fc^*^=kFc[1+0.001xFc^2^\l^3^/sin(2\q)]^-1/4^
_refine_ls_extinction_method
;
<i>SHELXL2018/3</i> (Sheldrick, 2015b)
;
_refine_ls_goodness_of_fit_ref 1.095
_refine_ls_hydrogen_treatment constr
_refine_ls_matrix_type full
_refine_ls_number_parameters 167
_refine_ls_number_reflns 2419
_refine_ls_number_restraints 0
_refine_ls_restrained_S_all 1.095
_refine_ls_R_factor_all 0.0494
_refine_ls_R_factor_gt 0.0459
_refine_ls_shift/su_max 0.000
_refine_ls_shift/su_mean 0.000
_refine_ls_structure_factor_coef Fsqd
_refine_ls_weighting_details 'w=1/[\s^2^(Fo^2^)+(0.0739P)^2^+1.2032P] where P=(Fo^2^+2Fc^2^)/3'
_refine_ls_weighting_scheme calc
_refine_ls_wR_factor_gt 0.1299
_refine_ls_wR_factor_ref 0.1332
_reflns_number_gt 2168
_reflns_number_total 2419
_reflns_threshold_expression 'I > 2\s(I)'
_cod_data_source_file hb4493.cif
_cod_data_source_block I
_cod_original_cell_volume 2465.58(12)
_cod_database_code 1574769
_shelx_space_group_comment
;
The symmetry employed for this shelxl refinement is uniquely defined
by the following loop, which should always be used as a source of
symmetry information in preference to the above space-group names.
They are only intended as comments.
;
_shelx_estimated_absorpt_t_min 0.750
_shelx_estimated_absorpt_t_max 0.868

loop_
_space_group_symop_operation_xyz
'x, y, z'
'-x, y, -z+1/2'
'x+1/2, y+1/2, z'
'-x+1/2, y+1/2, -z+1/2'
'-x, -y, -z'
'x, -y, z-1/2'
'-x+1/2, -y+1/2, -z'
'x+1/2, -y+1/2, z-1/2'

loop_
_atom_site_type_symbol
_atom_site_label
_atom_site_fract_x
_atom_site_fract_y
_atom_site_fract_z
_atom_site_U_iso_or_equiv
_atom_site_adp_type
_atom_site_calc_flag
_atom_site_occupancy
_atom_site_disorder_assembly
_atom_site_disorder_group
O O1 0.53523(7) 0.57979(10) 0.90364(8) 0.0453(3) Uani d 1 . .
H H1 0.513945 0.592474 0.950925 0.068 Uiso calc 1 . .
O O2 0.52812(7) 0.36584(11) 0.94716(7) 0.0467(3) Uani d 1 . .
N N1 0.74595(8) 0.32437(14) 0.61998(9) 0.0445(4) Uani d 1 . .
H H1A 0.758886 0.238319 0.619262 0.053 Uiso calc 1 . .
C C1 0.69439(8) 0.36056(15) 0.68229(10) 0.0369(4) Uani d 1 . .
C C2 0.65895(8) 0.25743(14) 0.72803(10) 0.0366(3) Uani d 1 . .
H H2 0.668889 0.166836 0.711902 0.044 Uiso calc 1 . .
C C3 0.61021(8) 0.28018(14) 0.79546(9) 0.0332(3) Uani d 1 . .
C C4 0.59475(8) 0.41564(14) 0.81851(9) 0.0335(3) Uani d 1 . .
C C5 0.62848(9) 0.51880(15) 0.77126(10) 0.0374(3) Uani d 1 . .
H H5 0.616905 0.609612 0.785434 0.045 Uiso calc 1 . .
C C6 0.67791(9) 0.49426(15) 0.70487(10) 0.0393(4) Uani d 1 . .
H H6 0.700533 0.567010 0.674770 0.047 Uiso calc 1 . .
C C7 0.57618(9) 0.16081(14) 0.83972(10) 0.0397(4) Uani d 1 . .
H H7A 0.599543 0.157063 0.901512 0.059 Uiso calc 1 . .
H H7B 0.590199 0.078181 0.809301 0.059 Uiso calc 1 . .
H H7C 0.516513 0.169078 0.837310 0.059 Uiso calc 1 . .
C C8 0.54936(8) 0.45005(14) 0.89410(9) 0.0348(3) Uani d 1 . .
C C9 0.78086(9) 0.40470(16) 0.55745(10) 0.0385(4) Uani d 1 . .
C C10 0.74147(9) 0.51372(17) 0.51438(10) 0.0436(4) Uani d 1 . .
H H10 0.688559 0.539547 0.528380 0.052 Uiso calc 1 . .
C C11 0.77868(9) 0.58451(17) 0.45156(10) 0.0436(4) Uani d 1 . .
H H11 0.751010 0.659471 0.423548 0.052 Uiso calc 1 . .
C C12 0.85580(9) 0.54941(16) 0.42783(10) 0.0404(4) Uani d 1 . .
C C13 0.89357(9) 0.43812(16) 0.47018(11) 0.0427(4) Uani d 1 . .
H H13 0.945586 0.410170 0.454627 0.051 Uiso calc 1 . .
C C14 0.85766(9) 0.36754(15) 0.53389(11) 0.0423(4) Uani d 1 . .
H H14 0.885419 0.292813 0.562098 0.051 Uiso calc 1 . .
C C15 0.89559(11) 0.62890(17) 0.35944(12) 0.0504(4) Uani d 1 . .
H H15A 0.910292 0.718655 0.382809 0.076 Uiso calc 1 . .
H H15B 0.857318 0.637784 0.306056 0.076 Uiso calc 1 . .
H H15C 0.945053 0.582004 0.344935 0.076 Uiso calc 1 . .

loop_
_atom_site_aniso_label
_atom_site_aniso_U_11
_atom_site_aniso_U_22
_atom_site_aniso_U_33
_atom_site_aniso_U_12
_atom_site_aniso_U_13
_atom_site_aniso_U_23
O1 0.0555(7) 0.0317(6) 0.0516(7) 0.0040(5) 0.0205(5) -0.0048(4)
O2 0.0583(7) 0.0346(6) 0.0506(7) 0.0008(5) 0.0217(5) -0.0026(5)
N1 0.0459(7) 0.0369(7) 0.0531(8) 0.0010(5) 0.0170(6) -0.0082(6)
C1 0.0315(7) 0.0391(8) 0.0403(7) -0.0008(6) 0.0050(6) -0.0069(6)
C2 0.0359(7) 0.0313(7) 0.0418(7) 0.0022(6) 0.0009(6) -0.0071(6)
C3 0.0301(6) 0.0308(7) 0.0380(7) -0.0001(5) -0.0009(5) -0.0027(5)
C4 0.0310(6) 0.0307(7) 0.0386(7) 0.0013(5) 0.0021(5) -0.0039(5)
C5 0.0399(7) 0.0296(7) 0.0429(8) 0.0010(6) 0.0055(6) -0.0043(6)
C6 0.0398(7) 0.0338(8) 0.0452(8) -0.0028(6) 0.0089(6) -0.0041(6)
C7 0.0473(8) 0.0302(7) 0.0420(8) 0.0003(6) 0.0069(6) -0.0006(6)
C8 0.0334(7) 0.0305(7) 0.0405(7) 0.0000(5) 0.0039(5) -0.0026(6)
C9 0.0354(7) 0.0395(8) 0.0416(8) -0.0024(6) 0.0081(6) -0.0099(6)
C10 0.0303(7) 0.0564(10) 0.0440(8) 0.0047(6) 0.0026(6) -0.0070(7)
C11 0.0399(8) 0.0494(9) 0.0407(8) 0.0069(7) 0.0000(6) -0.0039(7)
C12 0.0400(7) 0.0403(8) 0.0411(8) -0.0013(6) 0.0052(6) -0.0112(6)
C13 0.0376(7) 0.0399(8) 0.0523(9) 0.0024(6) 0.0137(6) -0.0112(7)
C14 0.0417(8) 0.0347(8) 0.0518(9) 0.0055(6) 0.0109(7) -0.0084(7)
C15 0.0535(9) 0.0458(9) 0.0534(10) -0.0032(7) 0.0126(8) -0.0044(7)

loop_
_atom_type_symbol
_atom_type_description
_atom_type_scat_dispersion_real
_atom_type_scat_dispersion_imag
_atom_type_scat_source
C C 0.0181 0.0091 'International Tables Vol C Tables 4.2.6.8 and 6.1.1.4'
H H 0.0000 0.0000 'International Tables Vol C Tables 4.2.6.8 and 6.1.1.4'
N N 0.0311 0.0180 'International Tables Vol C Tables 4.2.6.8 and 6.1.1.4'
O O 0.0492 0.0322 'International Tables Vol C Tables 4.2.6.8 and 6.1.1.4'

loop_
_geom_angle_atom_site_label_1
_geom_angle_atom_site_label_2
_geom_angle_atom_site_label_3
_geom_angle_site_symmetry_1
_geom_angle_site_symmetry_3
_geom_angle
_geom_angle_publ_flag
C8 O1 H1 . . 109.5 ?
C1 N1 H1A . . 115.2 ?
C1 N1 C9 . . 129.54(13) ?
C9 N1 H1A . . 115.2 ?
N1 C1 C2 . . 117.79(13) ?
N1 C1 C6 . . 124.10(14) ?
C2 C1 C6 . . 118.07(13) ?
C1 C2 H2 . . 118.3 ?
C3 C2 C1 . . 123.46(13) ?
C3 C2 H2 . . 118.3 ?
C2 C3 C4 . . 118.02(13) ?
C2 C3 C7 . . 118.33(12) ?
C4 C3 C7 . . 123.65(13) ?
C3 C4 C8 . . 122.02(13) ?
C5 C4 C3 . . 118.50(13) ?
C5 C4 C8 . . 119.34(13) ?
C4 C5 H5 . . 118.6 ?
C6 C5 C4 . . 122.70(14) ?
C6 C5 H5 . . 118.6 ?
C1 C6 H6 . . 120.4 ?
C5 C6 C1 . . 119.22(14) ?
C5 C6 H6 . . 120.4 ?
C3 C7 H7A . . 109.5 ?
C3 C7 H7B . . 109.5 ?
C3 C7 H7C . . 109.5 ?
H7A C7 H7B . . 109.5 ?
H7A C7 H7C . . 109.5 ?
H7B C7 H7C . . 109.5 ?
O1 C8 C4 . . 114.89(13) ?
O2 C8 O1 . . 121.59(13) ?
O2 C8 C4 . . 123.47(13) ?
C10 C9 N1 . . 123.91(13) ?
C10 C9 C14 . . 118.33(14) ?
C14 C9 N1 . . 117.66(14) ?
C9 C10 H10 . . 119.8 ?
C11 C10 C9 . . 120.40(13) ?
C11 C10 H10 . . 119.8 ?
C10 C11 H11 . . 119.0 ?
C10 C11 C12 . . 121.96(15) ?
C12 C11 H11 . . 119.0 ?
C11 C12 C15 . . 121.04(15) ?
C13 C12 C11 . . 116.87(14) ?
C13 C12 C15 . . 122.09(14) ?
C12 C13 H13 . . 119.1 ?
C14 C13 C12 . . 121.83(13) ?
C14 C13 H13 . . 119.1 ?
C9 C14 H14 . . 119.7 ?
C13 C14 C9 . . 120.59(15) ?
C13 C14 H14 . . 119.7 ?
C12 C15 H15A . . 109.5 ?
C12 C15 H15B . . 109.5 ?
C12 C15 H15C . . 109.5 ?
H15A C15 H15B . . 109.5 ?
H15A C15 H15C . . 109.5 ?
H15B C15 H15C . . 109.5 ?

loop_
_geom_bond_atom_site_label_1
_geom_bond_atom_site_label_2
_geom_bond_site_symmetry_2
_geom_bond_distance
_geom_bond_publ_flag
O1 H1 . 0.8400 ?
O1 C8 . 1.3184(18) ?
O2 C8 . 1.2358(18) ?
N1 H1A . 0.8800 ?
N1 C1 . 1.3800(18) ?
N1 C9 . 1.406(2) ?
C1 C2 . 1.396(2) ?
C1 C6 . 1.403(2) ?
C2 H2 . 0.9500 ?
C2 C3 . 1.3812(19) ?
C3 C4 . 1.4180(19) ?
C3 C7 . 1.4977(19) ?
C4 C5 . 1.397(2) ?
C4 C8 . 1.4715(19) ?
C5 H5 . 0.9500 ?
C5 C6 . 1.379(2) ?
C6 H6 . 0.9500 ?
C7 H7A . 0.9800 ?
C7 H7B . 0.9800 ?
C7 H7C . 0.9800 ?
C9 C10 . 1.390(2) ?
C9 C14 . 1.394(2) ?
C10 H10 . 0.9500 ?
C10 C11 . 1.377(2) ?
C11 H11 . 0.9500 ?
C11 C12 . 1.395(2) ?
C12 C13 . 1.392(2) ?
C12 C15 . 1.506(2) ?
C13 H13 . 0.9500 ?
C13 C14 . 1.375(2) ?
C14 H14 . 0.9500 ?
C15 H15A . 0.9800 ?
C15 H15B . 0.9800 ?
C15 H15C . 0.9800 ?

loop_
_geom_hbond_atom_site_label_D
_geom_hbond_atom_site_label_H
_geom_hbond_atom_site_label_A
_geom_hbond_site_symmetry_A
_geom_hbond_distance_DH
_geom_hbond_distance_HA
_geom_hbond_distance_DA
_geom_hbond_angle_DHA
O1 H1 O2 5_667 0.84 1.81 2.6450(16) 175
N1 H1A Cg2 7_656 0.88 2.93 3.5460(15) 128
C14 H14 O1 4_646 0.95 2.51 3.4368(18) 165

loop_
_geom_torsion_atom_site_label_1
_geom_torsion_atom_site_label_2
_geom_torsion_atom_site_label_3
_geom_torsion_atom_site_label_4
_geom_torsion_site_symmetry_1
_geom_torsion_site_symmetry_2
_geom_torsion_site_symmetry_3
_geom_torsion_site_symmetry_4
_geom_torsion
_geom_torsion_publ_flag
N1 C1 C2 C3 . . . . 176.07(13) ?
N1 C1 C6 C5 . . . . -176.83(14) ?
N1 C9 C10 C11 . . . . -177.63(14) ?
N1 C9 C14 C13 . . . . 177.01(14) ?
C1 N1 C9 C10 . . . . -35.3(2) ?
C1 N1 C9 C14 . . . . 148.48(16) ?
C1 C2 C3 C4 . . . . 0.8(2) ?
C1 C2 C3 C7 . . . . -179.65(13) ?
C2 C1 C6 C5 . . . . 0.6(2) ?
C2 C3 C4 C5 . . . . 0.9(2) ?
C2 C3 C4 C8 . . . . -174.82(12) ?
C3 C4 C5 C6 . . . . -1.8(2) ?
C3 C4 C8 O1 . . . . -175.73(12) ?
C3 C4 C8 O2 . . . . 6.7(2) ?
C4 C5 C6 C1 . . . . 1.0(2) ?
C5 C4 C8 O1 . . . . 8.61(19) ?
C5 C4 C8 O2 . . . . -168.92(14) ?
C6 C1 C2 C3 . . . . -1.5(2) ?
C7 C3 C4 C5 . . . . -178.68(13) ?
C7 C3 C4 C8 . . . . 5.6(2) ?
C8 C4 C5 C6 . . . . 174.02(13) ?
C9 N1 C1 C2 . . . . 170.91(14) ?
C9 N1 C1 C6 . . . . -11.6(2) ?
C9 C10 C11 C12 . . . . 0.9(2) ?
C10 C9 C14 C13 . . . . 0.6(2) ?
C10 C11 C12 C13 . . . . 0.5(2) ?
C10 C11 C12 C15 . . . . -179.54(14) ?
C11 C12 C13 C14 . . . . -1.4(2) ?
C12 C13 C14 C9 . . . . 0.9(2) ?
C14 C9 C10 C11 . . . . -1.5(2) ?
C15 C12 C13 C14 . . . . 178.66(14) ?
